data_2220217
loop_
_publ_author_name
'Zhai, Cuiping'
'Yan, Feng-mei'
'Zhao, Pei-zheng'

_publ_section_title (2,9-Dimethyl-1,10-phenanthroline-\k^2^<i>N</i>,<i>N</i>')bis(2-hydroxybenzoato-\k<i>O</i>)copper(II)
_journal_coeditor_code HG2438
_journal_issue 12
_journal_name_full 'Acta Crystallographica Section E'
_journal_page_first m1526
_journal_page_last m1527
_journal_paper_doi 10.1107/S1600536808036283
_journal_volume 64
_journal_year 2008
_chemical_formula_iupac '[Cu (C7 H5 O3)2 (C14 H12 N2)]'
_chemical_formula_moiety 'C28 H22 Cu N2 O6'
_chemical_formula_sum 'C28 H22 Cu N2 O6'
_chemical_formula_weight 546.02
_chemical_name_systematic
;
(2,9-Dimethyl-1,10-phenanthroline-
\k^2^<i>N</i>,<i>N</i>')bis(2-hydroxybenzoato-\k<i>O</i>)copper(II)
;
_space_group_IT_number 14
_symmetry_cell_setting monoclinic
_symmetry_space_group_name_Hall '-P 2ybc'
_symmetry_space_group_name_H-M 'P 1 21/c 1'
_atom_sites_solution_hydrogens geom
_atom_sites_solution_primary direct
_atom_sites_solution_secondary difmap
_audit_creation_method SHELXL-97
_cell_angle_alpha 90.00
_cell_angle_beta 112.0230(10)
_cell_angle_gamma 90.00
_cell_formula_units_Z 8
_cell_length_a 23.819(2)
_cell_length_b 12.2576(11)
_cell_length_c 17.9084(17)
_cell_measurement_reflns_used 3270
_cell_measurement_temperature 291(2)
_cell_measurement_theta_max 19.24
_cell_measurement_theta_min 2.44
_cell_volume 4847.1(8)
_computing_cell_refinement 'APEX2 (Bruker, 2004) and SAINT (Bruker, 2004)'
_computing_data_collection 'APEX2 (Bruker, 2004)'
_computing_data_reduction 'SAINT (Bruker, 2004)'
_computing_molecular_graphics 'SHELXTL (Sheldrick, 2008)'
_computing_publication_material 'publCIF (Westrip, 2008)'
_computing_structure_refinement 'SHELXL97 (Sheldrick, 2008)'
_computing_structure_solution 'SHELXS97 (Sheldrick, 2008)'
_diffrn_ambient_temperature 291(2)
_diffrn_measured_fraction_theta_full 0.990
_diffrn_measured_fraction_theta_max 0.990
_diffrn_measurement_device_type 'Bruker APEXII CCD area-detector'
_diffrn_measurement_method '\f and \w'
_diffrn_radiation_monochromator graphite
_diffrn_radiation_source 'fine-focus sealed tube'
_diffrn_radiation_type MoK\a
_diffrn_radiation_wavelength 0.71073
_diffrn_reflns_av_R_equivalents 0.0596
_diffrn_reflns_av_sigmaI/netI 0.0617
_diffrn_reflns_limit_h_max 27
_diffrn_reflns_limit_h_min -28
_diffrn_reflns_limit_k_max 14
_diffrn_reflns_limit_k_min -14
_diffrn_reflns_limit_l_max 21
_diffrn_reflns_limit_l_min -21
_diffrn_reflns_number 30637
_diffrn_reflns_theta_full 25.50
_diffrn_reflns_theta_max 25.50
_diffrn_reflns_theta_min 2.44
_diffrn_standards_number 0
_exptl_absorpt_coefficient_mu 0.949
_exptl_absorpt_correction_T_max 0.8366
_exptl_absorpt_correction_T_min 0.7652
_exptl_absorpt_correction_type multi-scan
_exptl_absorpt_process_details '(SADABS; Sheldrick, 2004)'
_exptl_crystal_colour green
_exptl_crystal_density_diffrn 1.496
_exptl_crystal_density_method 'not measured'
_exptl_crystal_description block
_exptl_crystal_F_000 2248
_exptl_crystal_size_max 0.30
_exptl_crystal_size_mid 0.21
_exptl_crystal_size_min 0.19
_refine_diff_density_max 0.383
_refine_diff_density_min -0.448
_refine_ls_extinction_method none
_refine_ls_goodness_of_fit_ref 1.014
_refine_ls_hydrogen_treatment constr
_refine_ls_matrix_type full
_refine_ls_number_parameters 675
_refine_ls_number_reflns 8932
_refine_ls_number_restraints 0
_refine_ls_restrained_S_all 1.014
_refine_ls_R_factor_all 0.0943
_refine_ls_R_factor_gt 0.0450
_refine_ls_shift/su_max 0.001
_refine_ls_shift/su_mean 0.000
_refine_ls_structure_factor_coef Fsqd
_refine_ls_weighting_details 'calc w=1/[\s^2^(Fo^2^)+(0.051P)^2^+0.2481P] where P=(Fo^2^+2Fc^2^)/3'
_refine_ls_weighting_scheme calc
_refine_ls_wR_factor_gt 0.0979
_refine_ls_wR_factor_ref 0.1215
_reflns_number_gt 5274
_reflns_number_total 8932
_reflns_threshold_expression I>2\s(I)
_cod_data_source_file hg2438.cif
_cod_data_source_block I
_cod_depositor_comments
;
The following automatic conversions were performed:
'_symmetry_cell_setting' value 'Monoclinic' changed to 'monoclinic'
according to '/home/saulius/struct/CIF-dictionaries/cif_core.dic'
dictionary named 'cif_core.dic' version 2.4.1 from 2010-06-29.

Automatic conversion script
Id: cif_fix_enum 1527 2010-12-29 10:47:43Z saulius 

The following automatic conversions were performed:

'_symmetry_cell_setting' value 'Monoclinic' changed to 'monoclinic'
according to /home/saulius/struct/CIF-dictionaries/cif_core.dic
dictionary named 'cif_core.dic' version 2.4.1 from 2010-06-29.

Automatic conversion script
Id: cif_fix_values 1715 2011-07-08 13:25:40Z adriana 
;
_cod_original_cell_volume 4847.0(8)
_cod_original_sg_symbol_H-M 'P 21/c'
_cod_database_code 2220217
_cod_database_fobs_code 2220217

loop_
_symmetry_equiv_pos_as_xyz
'x, y, z'
'-x, y+1/2, -z+1/2'
'-x, -y, -z'
'x, -y-1/2, z-1/2'

loop_
_atom_site_type_symbol
_atom_site_label
_atom_site_fract_x
_atom_site_fract_y
_atom_site_fract_z
_atom_site_U_iso_or_equiv
_atom_site_adp_type
_atom_site_calc_flag
_atom_site_refinement_flags
_atom_site_occupancy
Cu Cu1 0.416752(19) 0.76816(4) 0.34347(3) 0.04372(14) Uani d . 1
Cu Cu2 0.91833(2) 0.24372(4) 0.06488(3) 0.04679(15) Uani d . 1
O O1 0.42604(14) 0.5478(3) 0.36158(18) 0.0828(10) Uani d . 1
O O2 0.37117(12) 0.6601(2) 0.26599(15) 0.0537(7) Uani d . 1
O O3 0.4003(2) 0.3447(3) 0.3513(2) 0.1039(13) Uani d . 1
H H3 0.4177 0.4014 0.3714 0.156 Uiso calc R 1
O O4 0.42450(12) 0.8580(2) 0.25824(15) 0.0525(7) Uani d . 1
O O5 0.33691(13) 0.9202(2) 0.25654(16) 0.0636(8) Uani d . 1
O O6 0.26673(13) 1.0250(3) 0.13213(18) 0.0715(8) Uani d . 1
H H6 0.2774 0.9978 0.1772 0.107 Uiso calc R 1
O O7 0.92602(13) 0.4499(2) 0.07908(17) 0.0690(8) Uani d . 1
O O8 0.85069(12) 0.3372(2) 0.06067(17) 0.0611(7) Uani d . 1
O O9 0.90651(19) 0.6548(3) 0.0833(3) 0.1015(12) Uani d . 1
H H9 0.9264 0.5995 0.0853 0.152 Uiso calc R 1
O O10 0.92554(11) 0.1888(2) 0.16999(15) 0.0540(7) Uani d . 1
O O11 0.84406(12) 0.0976(2) 0.09313(15) 0.0568(7) Uani d . 1
O O12 0.79075(13) -0.0325(2) 0.15603(18) 0.0675(8) Uani d . 1
H H12 0.7973 -0.0009 0.1198 0.101 Uiso calc R 1
N N1 0.38290(13) 0.7629(2) 0.43145(16) 0.0390(7) Uani d . 1
N N2 0.49111(13) 0.8211(2) 0.43227(17) 0.0404(7) Uani d . 1
N N3 0.90189(14) 0.1985(2) -0.05127(18) 0.0461(8) Uani d . 1
N N4 1.00369(13) 0.2094(2) 0.08003(19) 0.0456(8) Uani d . 1
C C1 0.35133(17) 0.4709(3) 0.2453(2) 0.0479(10) Uani d . 1
C C2 0.3600(2) 0.3653(4) 0.2763(3) 0.0668(12) Uani d . 1
C C3 0.3263(3) 0.2798(4) 0.2294(4) 0.0814(16) Uani d . 1
H H3A 0.3305 0.2098 0.2509 0.098 Uiso calc R 1
C C4 0.2874(2) 0.2979(4) 0.1529(4) 0.0787(15) Uani d . 1
H H4 0.2660 0.2397 0.1220 0.094 Uiso calc R 1
C C5 0.27904(19) 0.4010(4) 0.1202(3) 0.0681(12) Uani d . 1
H H5 0.2524 0.4125 0.0675 0.082 Uiso calc R 1
C C6 0.31061(17) 0.4865(3) 0.1665(2) 0.0543(10) Uani d . 1
H H6A 0.3047 0.5564 0.1448 0.065 Uiso calc R 1
C C7 0.38553(18) 0.5648(4) 0.2941(2) 0.0521(10) Uani d . 1
C C8 0.36927(17) 0.9750(3) 0.1521(2) 0.0444(9) Uani d . 1
C C9 0.3138(2) 1.0240(3) 0.1071(2) 0.0552(11) Uani d . 1
C C10 0.3058(2) 1.0737(4) 0.0339(3) 0.0713(13) Uani d . 1
H H10 0.2688 1.1055 0.0037 0.086 Uiso calc R 1
C C11 0.3519(3) 1.0761(4) 0.0061(3) 0.0842(16) Uani d . 1
H H11 0.3459 1.1088 -0.0431 0.101 Uiso calc R 1
C C12 0.4071(2) 1.0306(4) 0.0503(3) 0.0806(14) Uani d . 1
H H12A 0.4386 1.0337 0.0317 0.097 Uiso calc R 1
C C13 0.4154(2) 0.9797(3) 0.1232(2) 0.0606(11) Uani d . 1
H H13 0.4527 0.9483 0.1529 0.073 Uiso calc R 1
C C14 0.37703(19) 0.9146(3) 0.2272(2) 0.0474(10) Uani d . 1
C C15 0.32818(16) 0.7343(3) 0.4286(2) 0.0445(9) Uani d . 1
C C16 0.31365(18) 0.7396(3) 0.4971(2) 0.0535(10) Uani d . 1
H H16 0.2753 0.7183 0.4938 0.064 Uiso calc R 1
C C17 0.35443(19) 0.7751(3) 0.5680(3) 0.0545(11) Uani d . 1
H H17 0.3446 0.7770 0.6136 0.065 Uiso calc R 1
C C18 0.41203(17) 0.8093(3) 0.5725(2) 0.0452(9) Uani d . 1
C C19 0.45829(19) 0.8514(3) 0.6437(2) 0.0568(11) Uani d . 1
H H19 0.4510 0.8555 0.6912 0.068 Uiso calc R 1
C C20 0.5121(2) 0.8852(3) 0.6438(2) 0.0603(11) Uani d . 1
H H20 0.5408 0.9140 0.6905 0.072 Uiso calc R 1
C C21 0.52535(16) 0.8772(3) 0.5721(2) 0.0467(10) Uani d . 1
C C22 0.58051(18) 0.9085(3) 0.5682(2) 0.0587(11) Uani d . 1
H H22 0.6104 0.9403 0.6125 0.070 Uiso calc R 1
C C23 0.59019(17) 0.8921(3) 0.4987(2) 0.0579(11) Uani d . 1
H H23 0.6272 0.9118 0.4962 0.069 Uiso calc R 1
C C24 0.54513(16) 0.8458(3) 0.4307(2) 0.0479(10) Uani d . 1
C C25 0.48185(16) 0.8339(3) 0.5027(2) 0.0389(8) Uani d . 1
C C26 0.42421(16) 0.8003(3) 0.5022(2) 0.0374(8) Uani d . 1
C C27 0.28159(17) 0.6985(4) 0.3492(2) 0.0632(12) Uani d . 1
H H27A 0.2888 0.7348 0.3061 0.095 Uiso calc R 1
H H27B 0.2419 0.7169 0.3473 0.095 Uiso calc R 1
H H27C 0.2843 0.6210 0.3435 0.095 Uiso calc R 1
C C28 0.55725(18) 0.8220(4) 0.3559(2) 0.0657(12) Uani d . 1
H H28A 0.5362 0.7567 0.3311 0.099 Uiso calc R 1
H H28B 0.6000 0.8122 0.3698 0.099 Uiso calc R 1
H H28C 0.5433 0.8819 0.3190 0.099 Uiso calc R 1
C C29 0.83703(17) 0.5201(3) 0.0916(2) 0.0480(10) Uani d . 1
C C30 0.8550(2) 0.6281(4) 0.0941(2) 0.0621(12) Uani d . 1
C C31 0.8204(3) 0.7101(4) 0.1074(3) 0.0879(18) Uani d . 1
H H31 0.8314 0.7825 0.1055 0.105 Uiso calc R 1
C C32 0.7707(3) 0.6867(5) 0.1229(3) 0.097(2) Uani d . 1
H H32 0.7484 0.7430 0.1330 0.117 Uiso calc R 1
C C33 0.7525(2) 0.5796(5) 0.1242(3) 0.0843(16) Uani d . 1
H H33 0.7186 0.5639 0.1364 0.101 Uiso calc R 1
C C34 0.78519(19) 0.4953(4) 0.1070(2) 0.0644(12) Uani d . 1
H H34 0.7725 0.4233 0.1057 0.077 Uiso calc R 1
C C35 0.87370(19) 0.4315(3) 0.0756(2) 0.0495(10) Uani d . 1
C C36 0.87985(16) 0.0701(3) 0.2347(2) 0.0441(9) Uani d . 1
C C37 0.83292(18) -0.0038(3) 0.2274(3) 0.0509(10) Uani d . 1
C C38 0.8293(2) -0.0506(4) 0.2951(3) 0.0703(13) Uani d . 1
H H38 0.7979 -0.0984 0.2906 0.084 Uiso calc R 1
C C39 0.8722(2) -0.0267(4) 0.3695(3) 0.0769(14) Uani d . 1
H H39 0.8692 -0.0588 0.4150 0.092 Uiso calc R 1
C C40 0.9200(2) 0.0443(4) 0.3788(3) 0.0710(13) Uani d . 1
H H40 0.9492 0.0587 0.4294 0.085 Uiso calc R 1
C C41 0.92263(18) 0.0929(3) 0.3104(2) 0.0570(11) Uani d . 1
H H41 0.9537 0.1417 0.3153 0.068 Uiso calc R 1
C C42 0.88268(18) 0.1215(3) 0.1610(2) 0.0460(9) Uani d . 1
C C43 0.84987(19) 0.1941(3) -0.1155(2) 0.0556(11) Uani d . 1
C C44 0.8485(2) 0.1465(4) -0.1871(3) 0.0698(13) Uani d . 1
H H44 0.8120 0.1430 -0.2311 0.084 Uiso calc R 1
C C45 0.8992(2) 0.1054(4) -0.1936(3) 0.0722(13) Uani d . 1
H H45 0.8973 0.0744 -0.2419 0.087 Uiso calc R 1
C C46 0.9546(2) 0.1095(3) -0.1280(2) 0.0569(11) Uani d . 1
C C47 1.0111(3) 0.0680(3) -0.1272(3) 0.0724(14) Uani d . 1
H H47 1.0125 0.0359 -0.1735 0.087 Uiso calc R 1
C C48 1.0621(2) 0.0744(3) -0.0611(3) 0.0724(14) Uani d . 1
H H48 1.0980 0.0468 -0.0627 0.087 Uiso calc R 1
C C49 1.0621(2) 0.1227(3) 0.0115(3) 0.0582(11) Uani d . 1
C C50 1.1135(2) 0.1331(3) 0.0828(3) 0.0708(13) Uani d . 1
H H50 1.1506 0.1060 0.0852 0.085 Uiso calc R 1
C C51 1.1092(2) 0.1825(4) 0.1482(3) 0.0721(13) Uani d . 1
H H51 1.1435 0.1902 0.1950 0.087 Uiso calc R 1
C C52 1.05307(18) 0.2222(3) 0.1457(3) 0.0544(11) Uani d . 1
C C53 1.00751(17) 0.1630(3) 0.0127(2) 0.0458(9) Uani d . 1
C C54 0.95339(18) 0.1572(3) -0.0572(2) 0.0472(10) Uani d . 1
C C55 0.7945(2) 0.2406(4) -0.1093(3) 0.0784(14) Uani d . 1
H H55A 0.7885 0.2097 -0.0636 0.118 Uiso calc R 1
H H55B 0.7602 0.2239 -0.1574 0.118 Uiso calc R 1
H H55C 0.7987 0.3183 -0.1030 0.118 Uiso calc R 1
C C56 1.04876(19) 0.2811(4) 0.2161(2) 0.0688(13) Uani d . 1
H H56A 1.0179 0.3361 0.1976 0.103 Uiso calc R 1
H H56B 1.0870 0.3148 0.2463 0.103 Uiso calc R 1
H H56C 1.0386 0.2303 0.2499 0.103 Uiso calc R 1

loop_
_atom_site_aniso_label
_atom_site_aniso_U_11
_atom_site_aniso_U_22
_atom_site_aniso_U_33
_atom_site_aniso_U_12
_atom_site_aniso_U_13
_atom_site_aniso_U_23
Cu1 0.0443(3) 0.0543(3) 0.0349(3) -0.0088(2) 0.0174(2) -0.0012(2)
Cu2 0.0473(3) 0.0509(3) 0.0462(3) 0.0020(2) 0.0221(2) -0.0010(2)
O1 0.079(2) 0.090(2) 0.061(2) 0.0205(18) 0.0053(18) -0.0111(17)
O2 0.0684(18) 0.0526(17) 0.0416(15) -0.0112(14) 0.0223(14) -0.0057(13)
O3 0.164(4) 0.076(2) 0.073(2) 0.045(3) 0.046(2) 0.0203(19)
O4 0.0520(17) 0.0604(17) 0.0450(15) -0.0038(14) 0.0180(13) 0.0105(13)
O5 0.071(2) 0.0692(19) 0.0609(18) 0.0028(15) 0.0367(16) 0.0050(15)
O6 0.071(2) 0.067(2) 0.074(2) 0.0095(16) 0.0252(18) 0.0059(17)
O7 0.0567(19) 0.073(2) 0.085(2) -0.0001(16) 0.0352(17) -0.0041(17)
O8 0.0611(18) 0.0504(17) 0.073(2) 0.0047(14) 0.0261(15) -0.0054(15)
O9 0.119(3) 0.066(2) 0.121(3) -0.025(2) 0.048(3) -0.003(2)
O10 0.0480(16) 0.0677(18) 0.0506(17) -0.0042(14) 0.0235(13) 0.0045(14)
O11 0.0665(18) 0.0551(17) 0.0483(17) 0.0008(14) 0.0211(15) -0.0071(13)
O12 0.066(2) 0.0548(19) 0.079(2) -0.0062(15) 0.0244(18) -0.0037(16)
N1 0.0407(17) 0.0423(17) 0.0376(17) -0.0067(14) 0.0189(14) -0.0010(14)
N2 0.0404(18) 0.0444(18) 0.0396(18) -0.0016(14) 0.0184(14) 0.0023(14)
N3 0.055(2) 0.0425(18) 0.0437(19) -0.0013(15) 0.0212(17) 0.0019(14)
N4 0.0475(19) 0.0410(18) 0.050(2) -0.0027(14) 0.0208(17) 0.0015(15)
C1 0.053(2) 0.047(2) 0.055(3) -0.0010(19) 0.033(2) -0.006(2)
C2 0.091(4) 0.058(3) 0.068(3) 0.009(3) 0.049(3) 0.003(3)
C3 0.114(5) 0.047(3) 0.118(5) -0.001(3) 0.084(4) 0.001(3)
C4 0.079(4) 0.067(3) 0.108(4) -0.017(3) 0.056(3) -0.032(3)
C5 0.058(3) 0.066(3) 0.079(3) -0.005(2) 0.024(2) -0.020(3)
C6 0.058(3) 0.048(2) 0.060(3) 0.000(2) 0.026(2) -0.008(2)
C7 0.052(3) 0.068(3) 0.045(3) 0.008(2) 0.027(2) -0.004(2)
C8 0.050(2) 0.043(2) 0.037(2) -0.0044(18) 0.0135(19) -0.0027(17)
C9 0.070(3) 0.046(2) 0.049(3) -0.001(2) 0.021(2) -0.007(2)
C10 0.082(3) 0.072(3) 0.047(3) 0.014(3) 0.009(3) 0.006(2)
C11 0.121(5) 0.082(4) 0.048(3) 0.018(3) 0.032(3) 0.024(3)
C12 0.100(4) 0.087(4) 0.067(3) 0.004(3) 0.046(3) 0.017(3)
C13 0.069(3) 0.063(3) 0.051(3) 0.000(2) 0.024(2) 0.011(2)
C14 0.056(3) 0.043(2) 0.041(2) -0.012(2) 0.016(2) -0.0079(18)
C15 0.044(2) 0.045(2) 0.048(2) -0.0004(18) 0.0222(19) 0.0019(18)
C16 0.048(2) 0.060(3) 0.063(3) -0.003(2) 0.033(2) 0.003(2)
C17 0.067(3) 0.057(3) 0.056(3) 0.005(2) 0.042(2) 0.010(2)
C18 0.056(3) 0.044(2) 0.043(2) -0.0002(18) 0.026(2) -0.0003(18)
C19 0.073(3) 0.063(3) 0.039(2) -0.002(2) 0.026(2) -0.001(2)
C20 0.068(3) 0.069(3) 0.040(2) -0.012(2) 0.015(2) -0.007(2)
C21 0.044(2) 0.052(2) 0.039(2) -0.0060(18) 0.0098(18) 0.0031(18)
C22 0.047(3) 0.068(3) 0.049(3) -0.010(2) 0.005(2) -0.001(2)
C23 0.035(2) 0.079(3) 0.057(3) -0.009(2) 0.014(2) 0.011(2)
C24 0.041(2) 0.058(3) 0.048(2) 0.0000(19) 0.020(2) 0.0086(19)
C25 0.043(2) 0.040(2) 0.035(2) -0.0033(16) 0.0169(18) 0.0015(16)
C26 0.044(2) 0.0333(19) 0.037(2) 0.0037(16) 0.0184(18) 0.0030(16)
C27 0.042(2) 0.085(3) 0.062(3) -0.013(2) 0.020(2) -0.006(2)
C28 0.050(3) 0.097(3) 0.060(3) -0.005(2) 0.032(2) 0.004(2)
C29 0.052(3) 0.044(2) 0.038(2) 0.0078(19) 0.0053(19) -0.0018(18)
C30 0.070(3) 0.054(3) 0.051(3) 0.003(2) 0.010(2) -0.004(2)
C31 0.105(4) 0.053(3) 0.076(4) 0.026(3) 0.000(3) -0.013(3)
C32 0.092(4) 0.092(5) 0.082(4) 0.051(4) 0.003(3) -0.019(3)
C33 0.055(3) 0.117(5) 0.073(3) 0.030(3) 0.014(3) -0.005(3)
C34 0.054(3) 0.076(3) 0.060(3) 0.013(2) 0.018(2) 0.000(2)
C35 0.054(3) 0.053(3) 0.039(2) 0.006(2) 0.015(2) 0.0022(19)
C36 0.046(2) 0.043(2) 0.049(2) 0.0101(18) 0.024(2) 0.0017(18)
C37 0.055(3) 0.045(2) 0.063(3) 0.011(2) 0.034(2) 0.005(2)
C38 0.079(3) 0.061(3) 0.088(4) 0.005(2) 0.052(3) 0.010(3)
C39 0.107(4) 0.071(3) 0.078(4) 0.017(3) 0.064(3) 0.016(3)
C40 0.086(4) 0.078(3) 0.051(3) 0.016(3) 0.027(3) 0.006(2)
C41 0.064(3) 0.057(3) 0.054(3) 0.007(2) 0.027(2) 0.000(2)
C42 0.049(2) 0.039(2) 0.057(3) 0.0128(19) 0.028(2) -0.0004(19)
C43 0.063(3) 0.056(3) 0.043(2) 0.000(2) 0.015(2) 0.003(2)
C44 0.087(4) 0.070(3) 0.044(3) 0.000(3) 0.016(3) -0.005(2)
C45 0.115(4) 0.064(3) 0.042(3) 0.000(3) 0.033(3) -0.006(2)
C46 0.090(3) 0.042(2) 0.053(3) -0.001(2) 0.043(3) -0.001(2)
C47 0.109(4) 0.050(3) 0.088(4) 0.004(3) 0.071(3) -0.001(3)
C48 0.080(4) 0.051(3) 0.116(4) 0.002(2) 0.071(3) -0.002(3)
C49 0.067(3) 0.037(2) 0.087(3) 0.001(2) 0.049(3) 0.001(2)
C50 0.051(3) 0.055(3) 0.114(4) 0.005(2) 0.040(3) 0.008(3)
C51 0.053(3) 0.060(3) 0.092(4) -0.004(2) 0.014(3) 0.002(3)
C52 0.047(3) 0.051(2) 0.063(3) -0.006(2) 0.017(2) 0.004(2)
C53 0.056(3) 0.032(2) 0.060(3) -0.0012(18) 0.035(2) 0.0052(18)
C54 0.062(3) 0.039(2) 0.049(2) -0.0037(19) 0.030(2) 0.0029(18)
C55 0.056(3) 0.101(4) 0.064(3) 0.003(3) 0.006(2) -0.010(3)
C56 0.060(3) 0.080(3) 0.060(3) -0.017(2) 0.015(2) -0.011(2)

loop_
_atom_type_symbol
_atom_type_description
_atom_type_scat_dispersion_real
_atom_type_scat_dispersion_imag
_atom_type_scat_source
C C 0.0033 0.0016 'International Tables Vol C Tables 4.2.6.8 and 6.1.1.4'
H H 0.0000 0.0000 'International Tables Vol C Tables 4.2.6.8 and 6.1.1.4'
N N 0.0061 0.0033 'International Tables Vol C Tables 4.2.6.8 and 6.1.1.4'
O O 0.0106 0.0060 'International Tables Vol C Tables 4.2.6.8 and 6.1.1.4'
Cu Cu 0.3201 1.2651 'International Tables Vol C Tables 4.2.6.8 and 6.1.1.4'

loop_
_geom_angle_atom_site_label_1
_geom_angle_atom_site_label_2
_geom_angle_atom_site_label_3
_geom_angle
_geom_angle_publ_flag
O2 Cu1 O4 91.00(11) y
O2 Cu1 N2 152.67(12) y
O4 Cu1 N2 97.15(11) y
O2 Cu1 N1 104.90(11) y
O4 Cu1 N1 144.27(11) y
N2 Cu1 N1 83.30(11) y
O10 Cu2 O8 90.72(11) y
O10 Cu2 N4 94.59(12) y
O8 Cu2 N4 155.88(12) y
O10 Cu2 N3 143.61(12) y
O8 Cu2 N3 106.20(12) y
N4 Cu2 N3 82.98(13) y
C7 O2 Cu1 110.6(2) ?
C2 O3 H3 109.5 ?
C14 O4 Cu1 108.9(2) ?
C9 O6 H6 109.5 ?
C35 O8 Cu2 104.0(3) ?
C30 O9 H9 109.5 ?
C42 O10 Cu2 109.0(2) ?
C37 O12 H12 109.5 ?
C15 N1 C26 118.7(3) ?
C15 N1 Cu1 130.4(2) ?
C26 N1 Cu1 110.8(2) ?
C24 N2 C25 118.9(3) ?
C24 N2 Cu1 129.3(3) ?
C25 N2 Cu1 111.8(2) ?
C43 N3 C54 119.1(3) ?
C43 N3 Cu2 130.4(3) ?
C54 N3 Cu2 110.1(2) ?
C52 N4 C53 120.1(3) ?
C52 N4 Cu2 128.1(3) ?
C53 N4 Cu2 111.7(2) ?
C2 C1 C6 118.3(4) ?
C2 C1 C7 121.2(4) ?
C6 C1 C7 120.5(4) ?
O3 C2 C1 121.0(4) ?
O3 C2 C3 119.5(5) ?
C1 C2 C3 119.5(5) ?
C4 C3 C2 120.5(5) ?
C4 C3 H3A 119.8 ?
C2 C3 H3A 119.8 ?
C3 C4 C5 121.1(5) ?
C3 C4 H4 119.5 ?
C5 C4 H4 119.5 ?
C6 C5 C4 119.1(5) ?
C6 C5 H5 120.5 ?
C4 C5 H5 120.5 ?
C5 C6 C1 121.5(4) ?
C5 C6 H6A 119.3 ?
C1 C6 H6A 119.3 ?
O1 C7 O2 122.3(4) ?
O1 C7 C1 119.5(4) ?
O2 C7 C1 118.2(4) ?
C13 C8 C9 118.6(4) ?
C13 C8 C14 120.9(4) ?
C9 C8 C14 120.4(4) ?
O6 C9 C10 118.0(4) ?
O6 C9 C8 122.2(4) ?
C10 C9 C8 119.8(4) ?
C11 C10 C9 120.5(4) ?
C11 C10 H10 119.7 ?
C9 C10 H10 119.7 ?
C10 C11 C12 120.5(4) ?
C10 C11 H11 119.7 ?
C12 C11 H11 119.7 ?
C11 C12 C13 119.6(5) ?
C11 C12 H12A 120.2 ?
C13 C12 H12A 120.2 ?
C8 C13 C12 121.0(4) ?
C8 C13 H13 119.5 ?
C12 C13 H13 119.5 ?
O5 C14 O4 122.8(4) ?
O5 C14 C8 119.8(4) ?
O4 C14 C8 117.4(4) ?
N1 C15 C16 121.0(3) ?
N1 C15 C27 118.5(3) ?
C16 C15 C27 120.4(3) ?
C17 C16 C15 121.0(4) ?
C17 C16 H16 119.5 ?
C15 C16 H16 119.5 ?
C16 C17 C18 119.5(4) ?
C16 C17 H17 120.3 ?
C18 C17 H17 120.3 ?
C26 C18 C17 116.9(3) ?
C26 C18 C19 118.7(4) ?
C17 C18 C19 124.5(4) ?
C20 C19 C18 121.7(4) ?
C20 C19 H19 119.2 ?
C18 C19 H19 119.2 ?
C19 C20 C21 120.5(4) ?
C19 C20 H20 119.8 ?
C21 C20 H20 119.8 ?
C25 C21 C22 117.4(4) ?
C25 C21 C20 119.0(3) ?
C22 C21 C20 123.6(4) ?
C23 C22 C21 119.3(4) ?
C23 C22 H22 120.3 ?
C21 C22 H22 120.3 ?
C22 C23 C24 121.0(4) ?
C22 C23 H23 119.5 ?
C24 C23 H23 119.5 ?
N2 C24 C23 120.2(4) ?
N2 C24 C28 119.0(3) ?
C23 C24 C28 120.7(3) ?
N2 C25 C21 123.0(3) ?
N2 C25 C26 116.6(3) ?
C21 C25 C26 120.5(3) ?
N1 C26 C18 123.0(3) ?
N1 C26 C25 117.4(3) ?
C18 C26 C25 119.6(3) ?
C15 C27 H27A 109.5 ?
C15 C27 H27B 109.5 ?
H27A C27 H27B 109.5 ?
C15 C27 H27C 109.5 ?
H27A C27 H27C 109.5 ?
H27B C27 H27C 109.5 ?
C24 C28 H28A 109.5 ?
C24 C28 H28B 109.5 ?
H28A C28 H28B 109.5 ?
C24 C28 H28C 109.5 ?
H28A C28 H28C 109.5 ?
H28B C28 H28C 109.5 ?
C30 C29 C34 119.2(4) ?
C30 C29 C35 120.4(4) ?
C34 C29 C35 120.4(4) ?
O9 C30 C31 118.9(5) ?
O9 C30 C29 120.9(4) ?
C31 C30 C29 120.3(5) ?
C32 C31 C30 120.8(5) ?
C32 C31 H31 119.6 ?
C30 C31 H31 119.6 ?
C31 C32 C33 120.7(5) ?
C31 C32 H32 119.6 ?
C33 C32 H32 119.6 ?
C32 C33 C34 119.5(5) ?
C32 C33 H33 120.2 ?
C34 C33 H33 120.2 ?
C29 C34 C33 119.4(5) ?
C29 C34 H34 120.3 ?
C33 C34 H34 120.3 ?
O7 C35 O8 121.5(4) ?
O7 C35 C29 120.5(4) ?
O8 C35 C29 118.0(4) ?
C41 C36 C37 119.2(4) ?
C41 C36 C42 121.5(4) ?
C37 C36 C42 119.3(4) ?
O12 C37 C38 117.3(4) ?
O12 C37 C36 122.8(4) ?
C38 C37 C36 119.9(4) ?
C39 C38 C37 119.9(5) ?
C39 C38 H38 120.1 ?
C37 C38 H38 120.1 ?
C38 C39 C40 121.7(4) ?
C38 C39 H39 119.1 ?
C40 C39 H39 119.1 ?
C41 C40 C39 118.0(4) ?
C41 C40 H40 121.0 ?
C39 C40 H40 121.0 ?
C40 C41 C36 121.2(4) ?
C40 C41 H41 119.4 ?
C36 C41 H41 119.4 ?
O11 C42 O10 122.4(4) ?
O11 C42 C36 120.1(4) ?
O10 C42 C36 117.6(4) ?
N3 C43 C44 120.1(4) ?
N3 C43 C55 119.0(4) ?
C44 C43 C55 120.9(4) ?
C45 C44 C43 121.3(4) ?
C45 C44 H44 119.3 ?
C43 C44 H44 119.3 ?
C44 C45 C46 120.3(4) ?
C44 C45 H45 119.9 ?
C46 C45 H45 119.9 ?
C45 C46 C54 116.2(4) ?
C45 C46 C47 125.5(4) ?
C54 C46 C47 118.3(4) ?
C48 C47 C46 121.6(4) ?
C48 C47 H47 119.2 ?
C46 C47 H47 119.2 ?
C47 C48 C49 121.2(4) ?
C47 C48 H48 119.4 ?
C49 C48 H48 119.4 ?
C53 C49 C50 116.9(4) ?
C53 C49 C48 118.4(4) ?
C50 C49 C48 124.7(4) ?
C51 C50 C49 120.2(4) ?
C51 C50 H50 119.9 ?
C49 C50 H50 119.9 ?
C50 C51 C52 120.3(4) ?
C50 C51 H51 119.8 ?
C52 C51 H51 119.8 ?
N4 C52 C51 120.3(4) ?
N4 C52 C56 119.3(4) ?
C51 C52 C56 120.4(4) ?
N4 C53 C49 122.0(4) ?
N4 C53 C54 117.3(3) ?
C49 C53 C54 120.7(4) ?
N3 C54 C46 123.1(4) ?
N3 C54 C53 117.2(3) ?
C46 C54 C53 119.7(4) ?
C43 C55 H55A 109.5 ?
C43 C55 H55B 109.5 ?
H55A C55 H55B 109.5 ?
C43 C55 H55C 109.5 ?
H55A C55 H55C 109.5 ?
H55B C55 H55C 109.5 ?
C52 C56 H56A 109.5 ?
C52 C56 H56B 109.5 ?
H56A C56 H56B 109.5 ?
C52 C56 H56C 109.5 ?
H56A C56 H56C 109.5 ?
H56B C56 H56C 109.5 ?

loop_
_geom_bond_atom_site_label_1
_geom_bond_atom_site_label_2
_geom_bond_distance
_geom_bond_publ_flag
Cu1 O2 1.931(2) y
Cu1 O4 1.946(2) y
Cu1 N2 1.994(3) y
Cu1 N1 2.022(3) y
Cu2 O10 1.945(2) y
Cu2 O8 1.956(3) y
Cu2 N4 1.992(3) y
Cu2 N3 2.044(3) y
O1 C7 1.249(4) ?
O2 C7 1.267(4) ?
O3 C2 1.350(5) ?
O3 H3 0.8200 ?
O4 C14 1.264(4) ?
O5 C14 1.254(4) ?
O6 C9 1.355(5) ?
O6 H6 0.8200 ?
O7 C35 1.245(4) ?
O8 C35 1.264(4) ?
O9 C30 1.351(5) ?
O9 H9 0.8200 ?
O10 C42 1.275(4) ?
O11 C42 1.254(4) ?
O12 C37 1.343(4) ?
O12 H12 0.8200 ?
N1 C15 1.332(4) ?
N1 C26 1.360(4) ?
N2 C24 1.332(4) ?
N2 C25 1.369(4) ?
N3 C43 1.339(5) ?
N3 C54 1.367(4) ?
N4 C52 1.324(5) ?
N4 C53 1.367(4) ?
C1 C2 1.392(5) ?
C1 C6 1.394(5) ?
C1 C7 1.490(5) ?
C2 C3 1.394(6) ?
C3 C4 1.354(6) ?
C3 H3A 0.9300 ?
C4 C5 1.375(6) ?
C4 H4 0.9300 ?
C5 C6 1.373(5) ?
C5 H5 0.9300 ?
C6 H6A 0.9300 ?
C8 C13 1.381(5) ?
C8 C9 1.399(5) ?
C8 C14 1.484(5) ?
C9 C10 1.392(6) ?
C10 C11 1.364(6) ?
C10 H10 0.9300 ?
C11 C12 1.373(6) ?
C11 H11 0.9300 ?
C12 C13 1.391(5) ?
C12 H12A 0.9300 ?
C13 H13 0.9300 ?
C15 C16 1.396(5) ?
C15 C27 1.504(5) ?
C16 C17 1.350(5) ?
C16 H16 0.9300 ?
C17 C18 1.408(5) ?
C17 H17 0.9300 ?
C18 C26 1.399(5) ?
C18 C19 1.433(5) ?
C19 C20 1.346(5) ?
C19 H19 0.9300 ?
C20 C21 1.436(5) ?
C20 H20 0.9300 ?
C21 C25 1.390(5) ?
C21 C22 1.396(5) ?
C22 C23 1.363(5) ?
C22 H22 0.9300 ?
C23 C24 1.405(5) ?
C23 H23 0.9300 ?
C24 C28 1.501(5) ?
C25 C26 1.431(5) ?
C27 H27A 0.9600 ?
C27 H27B 0.9600 ?
C27 H27C 0.9600 ?
C28 H28A 0.9600 ?
C28 H28B 0.9600 ?
C28 H28C 0.9600 ?
C29 C30 1.387(6) ?
C29 C34 1.395(5) ?
C29 C35 1.487(5) ?
C30 C31 1.377(6) ?
C31 C32 1.344(7) ?
C31 H31 0.9300 ?
C32 C33 1.386(8) ?
C32 H32 0.9300 ?
C33 C34 1.396(6) ?
C33 H33 0.9300 ?
C34 H34 0.9300 ?
C36 C41 1.384(5) ?
C36 C37 1.407(5) ?
C36 C42 1.487(5) ?
C37 C38 1.372(5) ?
C38 C39 1.372(6) ?
C38 H38 0.9300 ?
C39 C40 1.393(6) ?
C39 H39 0.9300 ?
C40 C41 1.384(5) ?
C40 H40 0.9300 ?
C41 H41 0.9300 ?
C43 C44 1.397(5) ?
C43 C55 1.479(6) ?
C44 C45 1.355(6) ?
C44 H44 0.9300 ?
C45 C46 1.400(6) ?
C45 H45 0.9300 ?
C46 C54 1.407(5) ?
C46 C47 1.434(6) ?
C47 C48 1.343(6) ?
C47 H47 0.9300 ?
C48 C49 1.429(6) ?
C48 H48 0.9300 ?
C49 C53 1.399(5) ?
C49 C50 1.404(6) ?
C50 C51 1.356(6) ?
C50 H50 0.9300 ?
C51 C52 1.407(6) ?
C51 H51 0.9300 ?
C52 C56 1.490(6) ?
C53 C54 1.423(5) ?
C55 H55A 0.9600 ?
C55 H55B 0.9600 ?
C55 H55C 0.9600 ?
C56 H56A 0.9600 ?
C56 H56B 0.9600 ?
C56 H56C 0.9600 ?

loop_
_geom_hbond_atom_site_label_D
_geom_hbond_atom_site_label_H
_geom_hbond_atom_site_label_A
_geom_hbond_distance_DH
_geom_hbond_distance_HA
_geom_hbond_distance_DA
_geom_hbond_angle_DHA
O12 H12 O11 0.82 1.82 2.549(4) 146.8
O9 H9 O7 0.82 1.84 2.561(4) 146.4
O6 H6 O5 0.82 1.85 2.572(4) 146.0
O3 H3 O1 0.82 1.82 2.553(5) 147.9

loop_
_geom_torsion_atom_site_label_1
_geom_torsion_atom_site_label_2
_geom_torsion_atom_site_label_3
_geom_torsion_atom_site_label_4
_geom_torsion
O4 Cu1 O2 C7 141.8(3)
N2 Cu1 O2 C7 34.1(4)
N1 Cu1 O2 C7 -70.5(3)
O2 Cu1 O4 C14 83.0(2)
N2 Cu1 O4 C14 -123.1(2)
N1 Cu1 O4 C14 -34.7(3)
O10 Cu2 O8 C35 104.0(2)
N4 Cu2 O8 C35 1.0(4)
N3 Cu2 O8 C35 -108.7(2)
O8 Cu2 O10 C42 75.4(2)
N4 Cu2 O10 C42 -128.2(2)
N3 Cu2 O10 C42 -43.8(3)
O2 Cu1 N1 C15 -27.3(3)
O4 Cu1 N1 C15 86.4(3)
N2 Cu1 N1 C15 179.3(3)
O2 Cu1 N1 C26 155.9(2)
O4 Cu1 N1 C26 -90.4(3)
N2 Cu1 N1 C26 2.5(2)
O2 Cu1 N2 C24 67.7(4)
O4 Cu1 N2 C24 -38.6(3)
N1 Cu1 N2 C24 177.4(3)
O2 Cu1 N2 C25 -113.6(3)
O4 Cu1 N2 C25 140.1(2)
N1 Cu1 N2 C25 -3.9(2)
O10 Cu2 N3 C43 91.7(4)
O8 Cu2 N3 C43 -22.9(4)
N4 Cu2 N3 C43 179.9(3)
O10 Cu2 N3 C54 -81.1(3)
O8 Cu2 N3 C54 164.3(2)
N4 Cu2 N3 C54 7.1(2)
O10 Cu2 N4 C52 -40.7(3)
O8 Cu2 N4 C52 61.4(5)
N3 Cu2 N4 C52 175.8(3)
O10 Cu2 N4 C53 136.2(2)
O8 Cu2 N4 C53 -121.6(3)
N3 Cu2 N4 C53 -7.3(2)
C6 C1 C2 O3 177.9(4)
C7 C1 C2 O3 -0.8(6)
C6 C1 C2 C3 -2.7(6)
C7 C1 C2 C3 178.7(4)
O3 C2 C3 C4 -177.4(5)
C1 C2 C3 C4 3.2(7)
C2 C3 C4 C5 -1.7(7)
C3 C4 C5 C6 -0.3(7)
C4 C5 C6 C1 0.7(6)
C2 C1 C6 C5 0.7(6)
C7 C1 C6 C5 179.4(4)
Cu1 O2 C7 O1 -3.1(5)
Cu1 O2 C7 C1 175.1(3)
C2 C1 C7 O1 5.6(6)
C6 C1 C7 O1 -173.1(4)
C2 C1 C7 O2 -172.7(4)
C6 C1 C7 O2 8.7(5)
C13 C8 C9 O6 -178.6(4)
C14 C8 C9 O6 4.4(5)
C13 C8 C9 C10 1.6(6)
C14 C8 C9 C10 -175.5(3)
O6 C9 C10 C11 179.4(4)
C8 C9 C10 C11 -0.8(6)
C9 C10 C11 C12 -0.7(8)
C10 C11 C12 C13 1.4(8)
C9 C8 C13 C12 -1.0(6)
C14 C8 C13 C12 176.1(4)
C11 C12 C13 C8 -0.5(7)
Cu1 O4 C14 O5 9.1(4)
Cu1 O4 C14 C8 -170.0(2)
C13 C8 C14 O5 173.0(4)
C9 C8 C14 O5 -9.9(5)
C13 C8 C14 O4 -7.8(5)
C9 C8 C14 O4 169.2(3)
C26 N1 C15 C16 -1.6(5)
Cu1 N1 C15 C16 -178.2(3)
C26 N1 C15 C27 176.9(3)
Cu1 N1 C15 C27 0.3(5)
N1 C15 C16 C17 0.7(6)
C27 C15 C16 C17 -177.7(4)
C15 C16 C17 C18 1.3(6)
C16 C17 C18 C26 -2.3(5)
C16 C17 C18 C19 178.1(4)
C26 C18 C19 C20 2.0(6)
C17 C18 C19 C20 -178.4(4)
C18 C19 C20 C21 -1.7(6)
C19 C20 C21 C25 0.0(6)
C19 C20 C21 C22 -178.7(4)
C25 C21 C22 C23 -2.4(6)
C20 C21 C22 C23 176.3(4)
C21 C22 C23 C24 1.1(6)
C25 N2 C24 C23 -4.8(5)
Cu1 N2 C24 C23 173.8(3)
C25 N2 C24 C28 174.4(3)
Cu1 N2 C24 C28 -7.0(5)
C22 C23 C24 N2 2.6(6)
C22 C23 C24 C28 -176.5(4)
C24 N2 C25 C21 3.4(5)
Cu1 N2 C25 C21 -175.4(3)
C24 N2 C25 C26 -176.5(3)
Cu1 N2 C25 C26 4.6(4)
C22 C21 C25 N2 0.2(5)
C20 C21 C25 N2 -178.6(3)
C22 C21 C25 C26 -179.8(3)
C20 C21 C25 C26 1.4(5)
C15 N1 C26 C18 0.5(5)
Cu1 N1 C26 C18 177.7(3)
C15 N1 C26 C25 -177.9(3)
Cu1 N1 C26 C25 -0.7(4)
C17 C18 C26 N1 1.5(5)
C19 C18 C26 N1 -178.9(3)
C17 C18 C26 C25 179.8(3)
C19 C18 C26 C25 -0.6(5)
N2 C25 C26 N1 -2.7(5)
C21 C25 C26 N1 177.4(3)
N2 C25 C26 C18 178.9(3)
C21 C25 C26 C18 -1.1(5)
C34 C29 C30 O9 176.9(4)
C35 C29 C30 O9 -1.1(6)
C34 C29 C30 C31 -3.3(6)
C35 C29 C30 C31 178.7(4)
O9 C30 C31 C32 -176.1(5)
C29 C30 C31 C32 4.0(7)
C30 C31 C32 C33 -1.5(8)
C31 C32 C33 C34 -1.6(8)
C30 C29 C34 C33 0.2(6)
C35 C29 C34 C33 178.1(4)
C32 C33 C34 C29 2.3(7)
Cu2 O8 C35 O7 8.9(4)
Cu2 O8 C35 C29 -169.2(3)
C30 C29 C35 O7 13.4(6)
C34 C29 C35 O7 -164.5(4)
C30 C29 C35 O8 -168.4(4)
C34 C29 C35 O8 13.7(5)
C41 C36 C37 O12 -178.0(3)
C42 C36 C37 O12 1.6(5)
C41 C36 C37 C38 1.4(5)
C42 C36 C37 C38 -179.0(3)
O12 C37 C38 C39 178.1(4)
C36 C37 C38 C39 -1.3(6)
C37 C38 C39 C40 -0.1(7)
C38 C39 C40 C41 1.4(7)
C39 C40 C41 C36 -1.3(6)
C37 C36 C41 C40 -0.1(6)
C42 C36 C41 C40 -179.6(4)
Cu2 O10 C42 O11 0.7(4)
Cu2 O10 C42 C36 -179.8(2)
C41 C36 C42 O11 178.5(3)
C37 C36 C42 O11 -1.1(5)
C41 C36 C42 O10 -1.0(5)
C37 C36 C42 O10 179.4(3)
C54 N3 C43 C44 0.8(6)
Cu2 N3 C43 C44 -171.4(3)
C54 N3 C43 C55 -178.9(4)
Cu2 N3 C43 C55 8.8(6)
N3 C43 C44 C45 -0.8(7)
C55 C43 C44 C45 178.9(4)
C43 C44 C45 C46 0.3(7)
C44 C45 C46 C54 0.3(6)
C44 C45 C46 C47 179.4(4)
C45 C46 C47 C48 -179.4(4)
C54 C46 C47 C48 -0.3(6)
C46 C47 C48 C49 0.2(7)
C47 C48 C49 C53 0.4(6)
C47 C48 C49 C50 -179.6(4)
C53 C49 C50 C51 -1.4(6)
C48 C49 C50 C51 178.5(4)
C49 C50 C51 C52 1.0(7)
C53 N4 C52 C51 -3.6(6)
Cu2 N4 C52 C51 173.1(3)
C53 N4 C52 C56 175.1(3)
Cu2 N4 C52 C56 -8.2(5)
C50 C51 C52 N4 1.6(6)
C50 C51 C52 C56 -177.2(4)
C52 N4 C53 C49 3.2(5)
Cu2 N4 C53 C49 -174.0(3)
C52 N4 C53 C54 -176.5(3)
Cu2 N4 C53 C54 6.2(4)
C50 C49 C53 N4 -0.6(5)
C48 C49 C53 N4 179.4(3)
C50 C49 C53 C54 179.1(3)
C48 C49 C53 C54 -0.9(5)
C43 N3 C54 C46 -0.2(5)
Cu2 N3 C54 C46 173.5(3)
C43 N3 C54 C53 -179.6(3)
Cu2 N3 C54 C53 -5.9(4)
C45 C46 C54 N3 -0.4(5)
C47 C46 C54 N3 -179.5(3)
C45 C46 C54 C53 179.0(4)
C47 C46 C54 C53 -0.2(5)
N4 C53 C54 N3 -0.1(5)
C49 C53 C54 N3 -179.9(3)
N4 C53 C54 C46 -179.5(3)
C49 C53 C54 C46 0.7(5)
